data_7031705
loop_
_publ_author_name
'Chakraborty, Pradip'
'Enachescu, Cristian'
'Humair, Arnaud'
'Egger, Leo'
'Delgado, Teresa'
'Tissot, Antoine'
'Gu\'en\'ee, Laure'
'Besnard, C\'eline'
'Bronisz, Robert'
'Hauser, Andreas'

_publ_section_title
;
 Light-induced spin-state switching in the mixed crystal series of the 2D
 coordination network {[Zn1-xFex(bbtr)3](BF4)2}\\infty : optical
 spectroscopy and cooperative effects.
;
_journal_issue 47
_journal_name_full 'Dalton transactions (Cambridge, England : 2003)'
_journal_page_first 17786
_journal_page_last 17796
_journal_paper_doi 10.1039/c4dt01728e
_journal_volume 43
_journal_year 2014
_chemical_formula_moiety 'C24 H36 Fe0.67 N18 Zn0.33, 2(B1 F4)'
_chemical_formula_sum 'C24 H36 B2 F8 Fe0.67 N18 Zn0.33'
_chemical_formula_weight 809.33
_chemical_name_systematic
;
 ?
;
_space_group_crystal_system trigonal
_space_group_IT_number 147
_space_group_name_Hall '-P 3'
_space_group_name_H-M_alt 'P -3'
_symmetry_space_group_name_Hall '-P 3'
_symmetry_space_group_name_H-M 'P -3'
_atom_sites_solution_hydrogens geom
_atom_sites_solution_primary direct
_audit_creation_date 2014-06-06
_audit_creation_method
;
Olex2 1.2-beta
(compiled 2014.05.21 svn.r2940 for OlexSys, GUI svn.r4846)
;
_cell_angle_alpha 90
_cell_angle_beta 90
_cell_angle_gamma 120
_cell_formula_units_Z 1
_cell_length_a 11.4601(16)
_cell_length_b 11.4601(16)
_cell_length_c 7.602(3)
_cell_measurement_reflns_used 1882
_cell_measurement_temperature 10(2)
_cell_measurement_theta_max 27.4280
_cell_measurement_theta_min 2.4530
_cell_modulation_dimension 1
_cell_volume 864.6(4)
_computing_cell_refinement
;
CrysAlisPro, Agilent Technologies,
Version 1.171.36.32 (release 02-08-2013 CrysAlis171 .NET)
(compiled Aug  2 2013,16:46:58)
;
_computing_data_collection
;
CrysAlisPro, Agilent Technologies,
Version 1.171.36.32 (release 02-08-2013 CrysAlis171 .NET)
(compiled Aug  2 2013,16:46:58)
;
_computing_data_reduction
;
CrysAlisPro, Agilent Technologies,
Version 1.171.36.32 (release 02-08-2013 CrysAlis171 .NET)
(compiled Aug  2 2013,16:46:58)
;
_computing_molecular_graphics 'Olex2 (Dolomanov et al., 2009)'
_computing_publication_material 'Olex2 (Dolomanov et al., 2009)'
_computing_structure_refinement 'ShelXL (Sheldrick, 2008)'
_computing_structure_solution 'ShelXS (Sheldrick, 2008)'
_diffrn_ambient_temperature 10.15
_diffrn_measured_fraction_theta_full 0.857
_diffrn_measured_fraction_theta_max 0.883
_diffrn_measurement_details
;
  1 phi      0.50  299.50   0.5000    0.9977
omega____ theta____ kappa____ phi______ frames
   0.0000    0.0000    0.0000     -     598
;
_diffrn_measurement_device_type 'dectris-CrysAlisPro-abstract goniometer imported dectris images'
_diffrn_measurement_method '\p scans'
_diffrn_orient_matrix_UB_11 -0.0621037000
_diffrn_orient_matrix_UB_12 -0.0389063000
_diffrn_orient_matrix_UB_13 0.0412188000
_diffrn_orient_matrix_UB_21 0.0147854000
_diffrn_orient_matrix_UB_22 -0.0513838000
_diffrn_orient_matrix_UB_23 0.0117857000
_diffrn_orient_matrix_UB_31 0.0289142000
_diffrn_orient_matrix_UB_32 0.0274255000
_diffrn_orient_matrix_UB_33 0.0804195000
_diffrn_radiation_monochromator synchrotron
_diffrn_radiation_wavelength 0.69412
_diffrn_reflns_av_R_equivalents 0.0286
_diffrn_reflns_av_unetI/netI 0.0210
_diffrn_reflns_Laue_measured_fraction_full 0.857
_diffrn_reflns_Laue_measured_fraction_max 0.883
_diffrn_reflns_limit_h_max 13
_diffrn_reflns_limit_h_min -13
_diffrn_reflns_limit_k_max 13
_diffrn_reflns_limit_k_min -13
_diffrn_reflns_limit_l_max 7
_diffrn_reflns_limit_l_min -7
_diffrn_reflns_number 2689
_diffrn_reflns_point_group_measured_fraction_full 0.857
_diffrn_reflns_point_group_measured_fraction_max 0.883
_diffrn_reflns_theta_full 24.612
_diffrn_reflns_theta_max 24.380
_diffrn_reflns_theta_min 2.004
_diffrn_source synchrotron
_exptl_absorpt_coefficient_mu 0.583
_exptl_absorpt_correction_T_max 1.00000
_exptl_absorpt_correction_T_min 0.52336
_exptl_absorpt_correction_type multi-scan
_exptl_absorpt_process_details
;
CrysAlisPro, Agilent Technologies,
Version 1.171.36.32 (release 02-08-2013 CrysAlis171 .NET)
(compiled Aug  2 2013,16:46:58)
Empirical absorption correction using spherical harmonics,
 implemented in SCALE3 ABSPACK scaling algorithm.
;
_exptl_crystal_colour red
_exptl_crystal_colour_primary red
_exptl_crystal_density_diffrn 1.554
_exptl_crystal_F_000 415
_exptl_crystal_size_max 0.15
_exptl_crystal_size_mid 0.15
_exptl_crystal_size_min 0.02
_refine_diff_density_max 2.288
_refine_diff_density_min -0.548
_refine_diff_density_rms 0.099
_refine_ls_extinction_method none
_refine_ls_goodness_of_fit_ref 1.117
_refine_ls_hydrogen_treatment constr
_refine_ls_matrix_type full
_refine_ls_number_parameters 81
_refine_ls_number_reflns 902
_refine_ls_number_restraints 0
_refine_ls_restrained_S_all 1.117
_refine_ls_R_factor_all 0.0770
_refine_ls_R_factor_gt 0.0722
_refine_ls_shift/su_max 0.000
_refine_ls_shift/su_mean 0.000
_refine_ls_structure_factor_coef Fsqd
_refine_ls_weighting_details 'w=1/[\s^2^(Fo^2^)+(0.1160P)^2^+1.4216P] where P=(Fo^2^+2Fc^2^)/3'
_refine_ls_weighting_scheme calc
_refine_ls_wR_factor_gt 0.1966
_refine_ls_wR_factor_ref 0.2033
_reflns_Friedel_coverage 0.000
_reflns_number_gt 809
_reflns_number_total 902
_reflns_threshold_expression 'I > 2\s(I)'
_cod_data_source_file c4dt01728e2.cif
_cod_data_source_block bbtr67_10k_ls2
_cod_depositor_comments 'Adding full bibliography for 7031703--7031707.cif.'
_cod_database_code 7031705
_shelxl_version_number 2013-4
_shelx_space_group_comment
;
The symmetry employed for this shelxl refinement is uniquely defined
by the following loop, which should always be used as a source of
symmetry information in preference to the above space-group names.
They are only intended as comments.
;
_reflns_odcompleteness_completeness 77.41
_reflns_odcompleteness_iscentric 1
_reflns_odcompleteness_theta 27.71
_olex2_refinement_description
;
1. Fixed Uiso
 At 1.2 times of:
  All C(H) groups, All C(H,H) groups
2. Shared sites
{Fe1, Zn1}
3. Uiso/Uaniso restraints and constraints
Uanis(Fe1) = Uanis(Zn1)
4. Others
 Fixed Sof: Fe1(0.1117) Zn1(0.055)
5.a Secondary CH2 refined with riding coordinates:
 C1(H1A,H1B), C7(H7A,H7B)
5.b Aromatic/amide H refined with riding coordinates:
 C6(H6), C5(H5)
;
_olex2_submission_special_instructions 'No special instructions were received'

loop_
_space_group_symop_operation_xyz
'x, y, z'
'-y, x-y, z'
'-x+y, -x, z'
'-x, -y, -z'
'y, -x+y, -z'
'x-y, x, -z'

loop_
_atom_site_label
_atom_site_type_symbol
_atom_site_fract_x
_atom_site_fract_y
_atom_site_fract_z
_atom_site_U_iso_or_equiv
_atom_site_adp_type
_atom_site_occupancy
_atom_site_site_symmetry_order
_atom_site_calc_flag
_atom_site_refinement_flags_posn
_atom_site_refinement_flags_adp
_atom_site_refinement_flags_occupancy
_atom_site_disorder_assembly
_atom_site_disorder_group
Fe1 Fe 1.0000 1.0000 0.0000 0.0468(6) Uani 0.6702 6 d S T P A 1
F10 F 0.3333 0.6667 0.1729(7) 0.0496(13) Uani 1 3 d S T P . .
F9 F 0.3497(3) 0.5607(3) 0.4162(4) 0.0613(9) Uani 1 1 d . . . . .
N2 N 0.8107(4) 0.7190(4) 0.1102(6) 0.0506(11) Uani 1 1 d . . . . .
N3 N 0.7032(4) 0.6444(4) 0.2106(6) 0.0508(11) Uani 1 1 d . . . . .
C6 C 0.6778(5) 0.7221(5) 0.3206(7) 0.0547(13) Uani 1 1 d . . . . .
H6 H 0.6067 0.6935 0.4036 0.066 Uiso 1 1 calc R . . . .
N1 N 0.8566(4) 0.8459(4) 0.1562(6) 0.0510(11) Uani 1 1 d . . . . .
C1 C 0.6214(5) 0.4986(4) 0.1775(8) 0.0529(13) Uani 1 1 d . . . . .
H1A H 0.6026 0.4494 0.2904 0.063 Uiso 1 1 calc R . . . .
H1B H 0.6725 0.4697 0.1017 0.063 Uiso 1 1 calc R . . . .
C5 C 0.7770(5) 0.8502(5) 0.2856(8) 0.0535(13) Uani 1 1 d . . . . .
H5 H 0.7886 0.9293 0.3420 0.064 Uiso 1 1 calc R . . . .
B8 B 0.3333 0.6667 0.3509(15) 0.049(2) Uani 1 3 d S T P . .
C7 C 0.4890(5) 0.4635(5) 0.0884(7) 0.0531(13) Uani 1 1 d . . . . .
H7A H 0.4361 0.4885 0.1671 0.064 Uiso 1 1 calc R . . . .
H7B H 0.4362 0.3650 0.0687 0.064 Uiso 1 1 calc R . . . .
Zn1 Zn 1.0000 1.0000 0.0000 0.0468(6) Uani 0.33 6 d S T P A 2

loop_
_atom_site_aniso_label
_atom_site_aniso_U_11
_atom_site_aniso_U_22
_atom_site_aniso_U_33
_atom_site_aniso_U_23
_atom_site_aniso_U_13
_atom_site_aniso_U_12
Fe1 0.0318(6) 0.0318(6) 0.0768(13) 0.000 0.000 0.0159(3)
F10 0.0395(15) 0.0395(15) 0.070(4) 0.000 0.000 0.0197(8)
F9 0.0559(17) 0.0523(16) 0.078(2) 0.0080(14) -0.0007(14) 0.0284(14)
N2 0.037(2) 0.036(2) 0.078(3) -0.0021(18) -0.0027(18) 0.0178(16)
N3 0.036(2) 0.039(2) 0.077(3) 0.0018(18) -0.0022(18) 0.0185(17)
C6 0.047(3) 0.050(3) 0.069(4) -0.002(2) -0.003(2) 0.026(2)
N1 0.036(2) 0.040(2) 0.079(3) -0.0039(18) -0.0048(18) 0.0209(16)
C1 0.040(2) 0.037(2) 0.080(4) 0.005(2) 0.001(2) 0.019(2)
C5 0.039(2) 0.050(3) 0.073(4) -0.005(2) -0.005(2) 0.024(2)
B8 0.044(3) 0.044(3) 0.059(8) 0.000 0.000 0.0218(16)
C7 0.040(2) 0.040(2) 0.077(4) 0.000(2) -0.001(2) 0.018(2)
Zn1 0.0318(6) 0.0318(6) 0.0768(13) 0.000 0.000 0.0159(3)

loop_
_atom_type_symbol
_atom_type_description
_atom_type_scat_dispersion_real
_atom_type_scat_dispersion_imag
_atom_type_scat_source
C C 0.0030 0.0020 'International Tables Vol C Tables 4.2.6.8 and 6.1.1.4'
H H 0.0000 0.0000 'International Tables Vol C Tables 4.2.6.8 and 6.1.1.4'
B B 0.0010 0.0010 'International Tables Vol C Tables 4.2.6.8 and 6.1.1.4'
F F 0.0170 0.0100 'International Tables Vol C Tables 4.2.6.8 and 6.1.1.4'
Fe Fe 0.3440 0.8130 'International Tables Vol C Tables 4.2.6.8 and 6.1.1.4'
N N 0.0060 0.0030 'International Tables Vol C Tables 4.2.6.8 and 6.1.1.4'
Zn Zn 0.3030 1.3800 'International Tables Vol C Tables 4.2.6.8 and 6.1.1.4'

loop_
_cell_wave_vector_seq_id
_cell_wave_vector_x
_cell_wave_vector_y
_cell_wave_vector_z
1 0(0.0018) 0.0043(14) 0.4924(13)

loop_
_geom_angle_atom_site_label_1
_geom_angle_atom_site_label_2
_geom_angle_atom_site_label_3
_geom_angle
_geom_angle_site_symmetry_1
_geom_angle_site_symmetry_3
N1 Fe1 N1 180.0 5_565 2_765
N1 Fe1 N1 90.64(17) 2_765 3_675
N1 Fe1 N1 89.36(17) 2_765 4_775
N1 Fe1 N1 89.36(17) 3_675 4_775
N1 Fe1 N1 89.36(17) 2_765 6_655
N1 Fe1 N1 90.64(17) 5_565 4_775
N1 Fe1 N1 90.64(17) 5_565 6_655
N1 Fe1 N1 90.64(17) 6_655 4_775
N1 Fe1 N1 89.35(17) 5_565 .
N1 Fe1 N1 180.0 6_655 3_675
N1 Fe1 N1 90.65(17) 2_765 .
N1 Fe1 N1 90.64(17) 3_675 .
N1 Fe1 N1 89.36(17) 6_655 .
N1 Fe1 N1 89.36(17) 5_565 3_675
N1 Fe1 N1 180.0 4_775 .
N1 N2 N3 106.6(4) . .
N2 N3 C6 111.4(4) . .
N2 N3 C1 119.3(4) . .
C6 N3 C1 128.9(4) . .
N3 C6 H6 127.7 . .
N3 C6 C5 104.5(5) . .
C5 C6 H6 127.7 . .
N2 N1 Fe1 119.6(3) . .
N2 N1 C5 109.0(4) . .
C5 N1 Fe1 129.9(3) . .
N3 C1 H1A 109.4 . .
N3 C1 H1B 109.4 . .
N3 C1 C7 111.2(4) . .
H1A C1 H1B 108.0 . .
C7 C1 H1A 109.4 . .
C7 C1 H1B 109.4 . .
C6 C5 N1 108.4(5) . .
C6 C5 H5 125.8 . .
N1 C5 H5 125.8 . .
F10 B8 F9 110.7(5) . 2_665
F10 B8 F9 110.7(5) . .
F10 B8 F9 110.7(5) . 3_565
F9 B8 F9 108.3(5) 3_565 .
F9 B8 F9 108.3(5) 3_565 2_665
F9 B8 F9 108.3(5) 2_665 .
C1 C7 C7 112.0(5) . 4_665
C1 C7 H7A 109.2 . .
C1 C7 H7B 109.2 . .
C7 C7 H7A 109.2 4_665 .
C7 C7 H7B 109.2 4_665 .
H7A C7 H7B 107.9 . .

loop_
_geom_bond_atom_site_label_1
_geom_bond_atom_site_label_2
_geom_bond_distance
_geom_bond_site_symmetry_2
Fe1 N1 2.080(4) 5_565
Fe1 N1 2.080(4) 3_675
Fe1 N1 2.080(4) 4_775
Fe1 N1 2.080(4) 6_655
Fe1 N1 2.080(4) 2_765
Fe1 N1 2.080(4) .
F10 B8 1.353(12) .
F9 B8 1.408(5) .
N2 N3 1.334(6) .
N2 N1 1.322(5) .
N3 C6 1.355(7) .
N3 C1 1.472(6) .
C6 H6 0.9500 .
C6 C5 1.360(7) .
N1 C5 1.360(7) .
C1 H1A 0.9900 .
C1 H1B 0.9900 .
C1 C7 1.520(7) .
C5 H5 0.9500 .
B8 F9 1.408(5) 3_565
B8 F9 1.408(5) 2_665
C7 C7 1.536(11) 4_665
C7 H7A 0.9900 .
C7 H7B 0.9900 .

loop_
_geom_torsion_atom_site_label_1
_geom_torsion_atom_site_label_2
_geom_torsion_atom_site_label_3
_geom_torsion_atom_site_label_4
_geom_torsion
_geom_torsion_site_symmetry_4
Fe1 N1 C5 C6 165.5(4) .
N2 N3 C6 C5 -0.9(6) .
N2 N3 C1 C7 -105.5(5) .
N2 N1 C5 C6 -0.4(6) .
N3 N2 N1 Fe1 -167.7(3) .
N3 N2 N1 C5 -0.2(5) .
N3 C6 C5 N1 0.8(6) .
N3 C1 C7 C7 59.3(7) 4_665
C6 N3 C1 C7 66.3(7) .
N1 N2 N3 C6 0.7(5) .
N1 N2 N3 C1 173.9(4) .
C1 N3 C6 C5 -173.3(5) .
